data_7004029
loop_
_publ_author_name
'Mart\'inez-Lillo, Jos\'e'
'Armentano, Donatella'
'Marino, Nadia'
'Arizaga, Livia'
'Chiozzone, Ra\'ul'
'Gonz\'alez, Ricardo'
'Kremer, Carlos'
'Cano, Joan'
'Faus, Juan'

_publ_section_title
;
 Pentachloro(pyrazine)rhenate(iv) complex as precursor of
 heterobimetallic pyrazine-containing ReIV2MII (M = Ni, Cu) species:
 synthesis, crystal structures and magnetic properties
;
_journal_issue 34
_journal_name_full 'Dalton Transactions'
_journal_page_first 4585
_journal_paper_doi 10.1039/b802112k
_journal_year 2008
_chemical_formula_sum 'C20 H40 Cl5 N3 Re'
_chemical_formula_weight 686.00
_chemical_name_systematic
;
?
;
_space_group_IT_number 14
_symmetry_cell_setting monoclinic
_symmetry_space_group_name_Hall '-P 2ybc'
_symmetry_space_group_name_H-M 'P 1 21/c 1'
_atom_sites_solution_hydrogens geom
_atom_sites_solution_primary direct
_atom_sites_solution_secondary difmap
_audit_creation_method SHELXL-97
_cell_angle_alpha 90.00
_cell_angle_beta 111.9010(10)
_cell_angle_gamma 90.00
_cell_formula_units_Z 4
_cell_length_a 10.8300(6)
_cell_length_b 33.1170(19)
_cell_length_c 8.6825(5)
_cell_measurement_reflns_used 6036
_cell_measurement_temperature 293(2)
_cell_measurement_theta_max 29.1516
_cell_measurement_theta_min 3.130
_cell_volume 2889.3(3)
_computing_cell_refinement 'Bruker SMART'
_computing_data_collection 'Bruker SMART'
_computing_data_reduction 'Bruker SAINT'
_computing_molecular_graphics 'Bruker SHELXTL'
_computing_publication_material 'Bruker SHELXTL'
_computing_structure_refinement 'SHELXL-97 (Sheldrick, 1997)'
_computing_structure_solution 'SHELXS-97 (Sheldrick, 1990)'
_diffrn_ambient_temperature 293(2)
_diffrn_measured_fraction_theta_full 0.995
_diffrn_measured_fraction_theta_max 0.995
_diffrn_measurement_device_type 'X8APEXII CCD area detector'
_diffrn_measurement_method 'phi and omega scans'
_diffrn_radiation_monochromator graphite
_diffrn_radiation_source 'fine-focus sealed tube'
_diffrn_radiation_type MoK\a
_diffrn_radiation_wavelength 0.71073
_diffrn_reflns_av_R_equivalents 0.0270
_diffrn_reflns_av_sigmaI/netI 0.0264
_diffrn_reflns_limit_h_max 16
_diffrn_reflns_limit_h_min -16
_diffrn_reflns_limit_k_max 50
_diffrn_reflns_limit_k_min -49
_diffrn_reflns_limit_l_max 13
_diffrn_reflns_limit_l_min -11
_diffrn_reflns_number 40388
_diffrn_reflns_theta_full 33.14
_diffrn_reflns_theta_max 33.14
_diffrn_reflns_theta_min 2.46
_exptl_absorpt_coefficient_mu 4.680
_exptl_absorpt_correction_T_max 0.620
_exptl_absorpt_correction_T_min 0.341
_exptl_absorpt_correction_type empirical
_exptl_absorpt_process_details sadabs
_exptl_crystal_colour green-pinked
_exptl_crystal_density_diffrn 1.577
_exptl_crystal_density_method 'not measured'
_exptl_crystal_description polyhedral
_exptl_crystal_F_000 1364
_exptl_crystal_size_max 0.24
_exptl_crystal_size_mid 0.20
_exptl_crystal_size_min 0.10
_refine_diff_density_max 0.794
_refine_diff_density_min -0.815
_refine_diff_density_rms 0.076
_refine_ls_extinction_method none
_refine_ls_goodness_of_fit_ref 1.042
_refine_ls_hydrogen_treatment riding
_refine_ls_matrix_type full
_refine_ls_number_parameters 262
_refine_ls_number_reflns 10969
_refine_ls_number_restraints 0
_refine_ls_restrained_S_all 1.042
_refine_ls_R_factor_all 0.0401
_refine_ls_R_factor_gt 0.0261
_refine_ls_shift/su_max 0.001
_refine_ls_shift/su_mean 0.000
_refine_ls_structure_factor_coef Fsqd
_refine_ls_weighting_details 'calc w=1/[\s^2^(Fo^2^)+(0.0292P)^2^+0.2071P] where P=(Fo^2^+2Fc^2^)/3'
_refine_ls_weighting_scheme calc
_refine_ls_wR_factor_gt 0.0597
_refine_ls_wR_factor_ref 0.0621
_reflns_number_gt 8388
_reflns_number_total 10969
_reflns_threshold_expression >2sigma(I)
_cod_data_source_file b802112k.txt
_cod_data_source_block 1
_cod_original_sg_symbol_H-M P2(1)/c
_cod_database_code 7004029

loop_
_symmetry_equiv_pos_as_xyz
'x, y, z'
'-x, y+1/2, -z+1/2'
'-x, -y, -z'
'x, -y-1/2, z-1/2'

loop_
_atom_site_label
_atom_site_type_symbol
_atom_site_fract_x
_atom_site_fract_y
_atom_site_fract_z
_atom_site_U_iso_or_equiv
_atom_site_adp_type
_atom_site_occupancy
_atom_site_symmetry_multiplicity
_atom_site_calc_flag
_atom_site_refinement_flags
_atom_site_disorder_assembly
_atom_site_disorder_group
Re1 Re 0.692991(7) 0.129368(2) 0.852789(10) 0.03945(3) Uani 1 1 d . . .
Cl1 Cl 0.66608(7) 0.09055(2) 1.06056(9) 0.06928(18) Uani 1 1 d . . .
Cl2 Cl 0.56969(6) 0.18197(2) 0.90395(9) 0.06467(16) Uani 1 1 d . . .
Cl4 Cl 0.49858(6) 0.10448(2) 0.64821(8) 0.06101(16) Uani 1 1 d . . .
Cl3 Cl 0.88932(5) 0.158250(19) 1.04247(7) 0.05494(14) Uani 1 1 d . . .
Cl5 Cl 0.81466(6) 0.078000(18) 0.78928(8) 0.05826(14) Uani 1 1 d . . .
N1 N 0.72366(17) 0.16579(5) 0.6619(2) 0.0434(4) Uani 1 1 d . . .
N2 N 0.7707(3) 0.21294(8) 0.4237(3) 0.0784(7) Uani 1 1 d . . .
C1 C 0.7525(3) 0.20514(7) 0.6862(3) 0.0571(6) Uani 1 1 d . . .
H1 H 0.7567 0.2172 0.7847 0.069 Uiso 1 1 calc R . .
C2 C 0.7757(3) 0.22782(8) 0.5678(4) 0.0730(8) Uani 1 1 d . . .
H2 H 0.7960 0.2550 0.5895 0.088 Uiso 1 1 calc R . .
C3 C 0.7178(2) 0.15039(7) 0.5164(3) 0.0499(5) Uani 1 1 d . . .
H3 H 0.6979 0.1232 0.4943 0.060 Uiso 1 1 calc R . .
C4 C 0.7407(3) 0.17385(9) 0.3997(3) 0.0654(7) Uani 1 1 d . . .
H4 H 0.7350 0.1620 0.3001 0.079 Uiso 1 1 calc R . .
N3 N 0.26763(17) 0.09847(6) 0.1052(2) 0.0458(4) Uani 1 1 d . . .
C5 C 0.3547(3) 0.13487(8) 0.1793(3) 0.0559(6) Uani 1 1 d . . .
H5A H 0.4122 0.1284 0.2923 0.067 Uiso 1 1 calc R . .
H5B H 0.4112 0.1397 0.1169 0.067 Uiso 1 1 calc R . .
C6 C 0.2808(3) 0.17350(9) 0.1819(4) 0.0740(8) Uani 1 1 d . . .
H6A H 0.2363 0.1831 0.0691 0.089 Uiso 1 1 calc R . .
H6B H 0.2134 0.1680 0.2276 0.089 Uiso 1 1 calc R . .
C7 C 0.3725(4) 0.20577(11) 0.2832(6) 0.1064(13) Uani 1 1 d . . .
H7A H 0.4246 0.1950 0.3920 0.128 Uiso 1 1 calc R . .
H7B H 0.4337 0.2134 0.2301 0.128 Uiso 1 1 calc R . .
C8 C 0.3010(6) 0.24198(14) 0.3030(9) 0.173(3) Uani 1 1 d . . .
H8A H 0.3639 0.2616 0.3688 0.260 Uiso 1 1 calc R . .
H8B H 0.2416 0.2348 0.3574 0.260 Uiso 1 1 calc R . .
H8C H 0.2510 0.2532 0.1958 0.260 Uiso 1 1 calc R . .
C9 C 0.1648(2) 0.10764(9) -0.0660(3) 0.0566(6) Uani 1 1 d . . .
H9A H 0.1172 0.0829 -0.1110 0.068 Uiso 1 1 calc R . .
H9B H 0.1009 0.1266 -0.0532 0.068 Uiso 1 1 calc R . .
C10 C 0.2156(3) 0.12460(11) -0.1901(4) 0.0790(9) Uani 1 1 d . . .
H10A H 0.2675 0.1043 -0.2194 0.095 Uiso 1 1 calc R . .
H10B H 0.2734 0.1474 -0.1419 0.095 Uiso 1 1 calc R . .
C11 C 0.1007(4) 0.13823(16) -0.3458(5) 0.1235(18) Uani 1 1 d . . .
H11A H 0.0493 0.1145 -0.3969 0.148 Uiso 1 1 calc R . .
H11B H 0.0433 0.1555 -0.3112 0.148 Uiso 1 1 calc R . .
C12 C 0.1306(5) 0.15881(18) -0.4680(6) 0.1404(19) Uani 1 1 d . . .
H12A H 0.0496 0.1657 -0.5579 0.211 Uiso 1 1 calc R . .
H12B H 0.1837 0.1418 -0.5085 0.211 Uiso 1 1 calc R . .
H12C H 0.1791 0.1830 -0.4215 0.211 Uiso 1 1 calc R . .
C13 C 0.1924(2) 0.08756(8) 0.2180(3) 0.0516(5) Uani 1 1 d . . .
H13A H 0.2562 0.0863 0.3313 0.062 Uiso 1 1 calc R . .
H13B H 0.1310 0.1093 0.2124 0.062 Uiso 1 1 calc R . .
C14 C 0.1149(2) 0.04855(8) 0.1808(3) 0.0544(6) Uani 1 1 d . . .
H14A H 0.1758 0.0258 0.2039 0.065 Uiso 1 1 calc R . .
H14B H 0.0576 0.0476 0.0643 0.065 Uiso 1 1 calc R . .
C15 C 0.0313(3) 0.04572(9) 0.2879(4) 0.0641(7) Uani 1 1 d . . .
H15A H 0.0895 0.0467 0.4041 0.077 Uiso 1 1 calc R . .
H15B H -0.0279 0.0688 0.2656 0.077 Uiso 1 1 calc R . .
C16 C -0.0498(3) 0.00767(10) 0.2560(5) 0.0908(11) Uani 1 1 d . . .
H16A H -0.1007 0.0071 0.3259 0.136 Uiso 1 1 calc R . .
H16B H 0.0084 -0.0153 0.2801 0.136 Uiso 1 1 calc R . .
H16C H -0.1089 0.0068 0.1417 0.136 Uiso 1 1 calc R . .
C17 C 0.3538(2) 0.06342(8) 0.0925(3) 0.0502(5) Uani 1 1 d . . .
H17A H 0.2966 0.0404 0.0456 0.060 Uiso 1 1 calc R . .
H17B H 0.3959 0.0708 0.0156 0.060 Uiso 1 1 calc R . .
C18 C 0.4605(2) 0.05051(8) 0.2536(3) 0.0563(6) Uani 1 1 d . . .
H18A H 0.4217 0.0473 0.3371 0.068 Uiso 1 1 calc R . .
H18B H 0.5278 0.0714 0.2912 0.068 Uiso 1 1 calc R . .
C19 C 0.5257(3) 0.01111(8) 0.2358(4) 0.0674(7) Uani 1 1 d . . .
H19A H 0.4605 -0.0105 0.2114 0.081 Uiso 1 1 calc R . .
H19B H 0.5545 0.0133 0.1429 0.081 Uiso 1 1 calc R . .
C20 C 0.6427(3) 0.00048(11) 0.3890(4) 0.0847(10) Uani 1 1 d . . .
H20A H 0.6809 -0.0244 0.3714 0.127 Uiso 1 1 calc R . .
H20B H 0.6143 -0.0025 0.4806 0.127 Uiso 1 1 calc R . .
H20C H 0.7081 0.0216 0.4130 0.127 Uiso 1 1 calc R . .

loop_
_atom_site_aniso_label
_atom_site_aniso_U_11
_atom_site_aniso_U_22
_atom_site_aniso_U_33
_atom_site_aniso_U_23
_atom_site_aniso_U_13
_atom_site_aniso_U_12
Re1 0.03529(4) 0.04341(5) 0.03998(5) 0.00075(3) 0.01441(3) -0.00022(3)
Cl1 0.0703(4) 0.0798(5) 0.0645(4) 0.0198(3) 0.0329(3) -0.0079(3)
Cl2 0.0572(3) 0.0672(4) 0.0766(4) -0.0096(3) 0.0330(3) 0.0118(3)
Cl4 0.0441(3) 0.0723(4) 0.0592(3) -0.0085(3) 0.0107(2) -0.0127(3)
Cl3 0.0435(3) 0.0651(4) 0.0493(3) -0.0062(3) 0.0093(2) -0.0052(2)
Cl5 0.0550(3) 0.0484(3) 0.0722(4) -0.0020(3) 0.0247(3) 0.0100(2)
N1 0.0470(9) 0.0434(9) 0.0402(9) 0.0002(7) 0.0165(7) 0.0022(7)
N2 0.114(2) 0.0679(16) 0.0622(15) 0.0151(12) 0.0431(15) -0.0040(14)
C1 0.0802(17) 0.0440(12) 0.0498(13) -0.0002(10) 0.0272(12) -0.0009(12)
C2 0.110(2) 0.0460(14) 0.0689(18) 0.0080(13) 0.0399(17) -0.0051(15)
C3 0.0562(13) 0.0507(13) 0.0442(12) -0.0050(10) 0.0202(10) -0.0037(10)
C4 0.0839(18) 0.0707(18) 0.0462(13) 0.0038(12) 0.0295(13) 0.0017(15)
N3 0.0346(8) 0.0587(12) 0.0413(9) -0.0019(8) 0.0109(7) -0.0042(8)
C5 0.0427(11) 0.0649(16) 0.0525(14) -0.0018(11) 0.0089(10) -0.0089(10)
C6 0.0614(16) 0.0659(18) 0.090(2) -0.0032(16) 0.0232(15) -0.0008(13)
C7 0.077(2) 0.068(2) 0.166(4) -0.023(2) 0.036(2) -0.0113(17)
C8 0.163(5) 0.087(3) 0.277(8) -0.048(4) 0.090(5) -0.030(3)
C9 0.0445(11) 0.0773(18) 0.0406(12) 0.0050(11) 0.0074(9) -0.0056(11)
C10 0.0692(18) 0.112(3) 0.0535(16) 0.0197(16) 0.0207(14) -0.0103(16)
C11 0.100(3) 0.197(5) 0.056(2) 0.032(3) 0.0091(19) -0.031(3)
C12 0.145(4) 0.184(6) 0.084(3) 0.038(3) 0.034(3) -0.001(4)
C13 0.0448(11) 0.0656(15) 0.0471(12) 0.0001(11) 0.0204(10) -0.0012(10)
C14 0.0490(12) 0.0654(15) 0.0522(13) 0.0028(11) 0.0230(10) -0.0031(11)
C15 0.0544(14) 0.0753(18) 0.0697(17) 0.0039(14) 0.0315(13) -0.0022(12)
C16 0.087(2) 0.083(2) 0.126(3) -0.001(2) 0.068(2) -0.0173(18)
C17 0.0416(11) 0.0639(15) 0.0471(12) -0.0066(10) 0.0187(9) -0.0044(10)
C18 0.0492(12) 0.0705(16) 0.0533(13) 0.0035(12) 0.0239(11) 0.0028(11)
C19 0.0687(16) 0.0600(16) 0.0746(18) 0.0058(14) 0.0281(14) 0.0013(13)
C20 0.0677(18) 0.092(2) 0.098(2) 0.0280(19) 0.0346(17) 0.0234(16)

loop_
_atom_type_symbol
_atom_type_description
_atom_type_scat_dispersion_real
_atom_type_scat_dispersion_imag
_atom_type_scat_source
C C 0.0033 0.0016 'International Tables Vol C Tables 4.2.6.8 and 6.1.1.4'
H H 0.0000 0.0000 'International Tables Vol C Tables 4.2.6.8 and 6.1.1.4'
N N 0.0061 0.0033 'International Tables Vol C Tables 4.2.6.8 and 6.1.1.4'
Cl Cl 0.1484 0.1585 'International Tables Vol C Tables 4.2.6.8 and 6.1.1.4'
Re Re -1.0185 7.2310 'International Tables Vol C Tables 4.2.6.8 and 6.1.1.4'

loop_
_geom_angle_atom_site_label_1
_geom_angle_atom_site_label_2
_geom_angle_atom_site_label_3
_geom_angle
_geom_angle_site_symmetry_1
_geom_angle_site_symmetry_3
_geom_angle_publ_flag
N1 Re1 Cl1 178.53(5) . . ?
N1 Re1 Cl2 89.53(5) . . ?
Cl1 Re1 Cl2 91.08(3) . . ?
N1 Re1 Cl5 87.94(5) . . ?
Cl1 Re1 Cl5 91.46(3) . . ?
Cl2 Re1 Cl5 177.31(2) . . ?
N1 Re1 Cl4 88.10(5) . . ?
Cl1 Re1 Cl4 93.25(3) . . ?
Cl2 Re1 Cl4 89.47(2) . . ?
Cl5 Re1 Cl4 89.50(2) . . ?
N1 Re1 Cl3 87.30(5) . . ?
Cl1 Re1 Cl3 91.36(2) . . ?
Cl2 Re1 Cl3 89.72(2) . . ?
Cl5 Re1 Cl3 91.10(2) . . ?
Cl4 Re1 Cl3 175.33(2) . . ?
C1 N1 C3 116.4(2) . . ?
C1 N1 Re1 120.88(15) . . ?
C3 N1 Re1 122.68(15) . . ?
C2 N2 C4 115.5(2) . . ?
N1 C1 C2 120.9(2) . . ?
N1 C1 H1 119.6 . . ?
C2 C1 H1 119.6 . . ?
N2 C2 C1 123.3(3) . . ?
N2 C2 H2 118.3 . . ?
C1 C2 H2 118.3 . . ?
N1 C3 C4 121.5(2) . . ?
N1 C3 H3 119.3 . . ?
C4 C3 H3 119.3 . . ?
N2 C4 C3 122.4(2) . . ?
N2 C4 H4 118.8 . . ?
C3 C4 H4 118.8 . . ?
C5 N3 C9 111.65(19) . . ?
C5 N3 C17 109.67(17) . . ?
C9 N3 C17 109.15(18) . . ?
C5 N3 C13 108.10(18) . . ?
C9 N3 C13 107.56(17) . . ?
C17 N3 C13 110.70(18) . . ?
C6 C5 N3 115.5(2) . . ?
C6 C5 H5A 108.4 . . ?
N3 C5 H5A 108.4 . . ?
C6 C5 H5B 108.4 . . ?
N3 C5 H5B 108.4 . . ?
H5A C5 H5B 107.5 . . ?
C7 C6 C5 111.9(3) . . ?
C7 C6 H6A 109.2 . . ?
C5 C6 H6A 109.2 . . ?
C7 C6 H6B 109.2 . . ?
C5 C6 H6B 109.2 . . ?
H6A C6 H6B 107.9 . . ?
C8 C7 C6 112.8(3) . . ?
C8 C7 H7A 109.0 . . ?
C6 C7 H7A 109.0 . . ?
C8 C7 H7B 109.0 . . ?
C6 C7 H7B 109.0 . . ?
H7A C7 H7B 107.8 . . ?
C7 C8 H8A 109.5 . . ?
C7 C8 H8B 109.5 . . ?
H8A C8 H8B 109.5 . . ?
C7 C8 H8C 109.5 . . ?
H8A C8 H8C 109.5 . . ?
H8B C8 H8C 109.5 . . ?
C10 C9 N3 116.7(2) . . ?
C10 C9 H9A 108.1 . . ?
N3 C9 H9A 108.1 . . ?
C10 C9 H9B 108.1 . . ?
N3 C9 H9B 108.1 . . ?
H9A C9 H9B 107.3 . . ?
C9 C10 C11 110.7(3) . . ?
C9 C10 H10A 109.5 . . ?
C11 C10 H10A 109.5 . . ?
C9 C10 H10B 109.5 . . ?
C11 C10 H10B 109.5 . . ?
H10A C10 H10B 108.1 . . ?
C12 C11 C10 118.3(4) . . ?
C12 C11 H11A 107.7 . . ?
C10 C11 H11A 107.7 . . ?
C12 C11 H11B 107.7 . . ?
C10 C11 H11B 107.7 . . ?
H11A C11 H11B 107.1 . . ?
C11 C12 H12A 109.5 . . ?
C11 C12 H12B 109.5 . . ?
H12A C12 H12B 109.5 . . ?
C11 C12 H12C 109.5 . . ?
H12A C12 H12C 109.5 . . ?
H12B C12 H12C 109.5 . . ?
C14 C13 N3 116.82(19) . . ?
C14 C13 H13A 108.1 . . ?
N3 C13 H13A 108.1 . . ?
C14 C13 H13B 108.1 . . ?
N3 C13 H13B 108.1 . . ?
H13A C13 H13B 107.3 . . ?
C13 C14 C15 109.4(2) . . ?
C13 C14 H14A 109.8 . . ?
C15 C14 H14A 109.8 . . ?
C13 C14 H14B 109.8 . . ?
C15 C14 H14B 109.8 . . ?
H14A C14 H14B 108.2 . . ?
C16 C15 C14 112.3(2) . . ?
C16 C15 H15A 109.2 . . ?
C14 C15 H15A 109.2 . . ?
C16 C15 H15B 109.2 . . ?
C14 C15 H15B 109.2 . . ?
H15A C15 H15B 107.9 . . ?
C15 C16 H16A 109.5 . . ?
C15 C16 H16B 109.5 . . ?
H16A C16 H16B 109.5 . . ?
C15 C16 H16C 109.5 . . ?
H16A C16 H16C 109.5 . . ?
H16B C16 H16C 109.5 . . ?
C18 C17 N3 115.41(19) . . ?
C18 C17 H17A 108.4 . . ?
N3 C17 H17A 108.4 . . ?
C18 C17 H17B 108.4 . . ?
N3 C17 H17B 108.4 . . ?
H17A C17 H17B 107.5 . . ?
C17 C18 C19 112.0(2) . . ?
C17 C18 H18A 109.2 . . ?
C19 C18 H18A 109.2 . . ?
C17 C18 H18B 109.2 . . ?
C19 C18 H18B 109.2 . . ?
H18A C18 H18B 107.9 . . ?
C20 C19 C18 112.5(3) . . ?
C20 C19 H19A 109.1 . . ?
C18 C19 H19A 109.1 . . ?
C20 C19 H19B 109.1 . . ?
C18 C19 H19B 109.1 . . ?
H19A C19 H19B 107.8 . . ?
C19 C20 H20A 109.5 . . ?
C19 C20 H20B 109.5 . . ?
H20A C20 H20B 109.5 . . ?
C19 C20 H20C 109.5 . . ?
H20A C20 H20C 109.5 . . ?
H20B C20 H20C 109.5 . . ?

loop_
_geom_bond_atom_site_label_1
_geom_bond_atom_site_label_2
_geom_bond_distance
_geom_bond_site_symmetry_2
_geom_bond_publ_flag
Re1 N1 2.1733(18) . ?
Re1 Cl1 2.3203(6) . ?
Re1 Cl2 2.3362(6) . ?
Re1 Cl5 2.3401(6) . ?
Re1 Cl4 2.3404(6) . ?
Re1 Cl3 2.3528(5) . ?
N1 C1 1.338(3) . ?
N1 C3 1.342(3) . ?
N2 C2 1.327(4) . ?
N2 C4 1.332(4) . ?
C1 C2 1.370(4) . ?
C1 H1 0.9300 . ?
C2 H2 0.9300 . ?
C3 C4 1.371(3) . ?
C3 H3 0.9300 . ?
C4 H4 0.9300 . ?
N3 C5 1.517(3) . ?
N3 C9 1.519(3) . ?
N3 C17 1.519(3) . ?
N3 C13 1.533(3) . ?
C5 C6 1.513(4) . ?
C5 H5A 0.9700 . ?
C5 H5B 0.9700 . ?
C6 C7 1.500(4) . ?
C6 H6A 0.9700 . ?
C6 H6B 0.9700 . ?
C7 C8 1.472(6) . ?
C7 H7A 0.9700 . ?
C7 H7B 0.9700 . ?
C8 H8A 0.9600 . ?
C8 H8B 0.9600 . ?
C8 H8C 0.9600 . ?
C9 C10 1.491(4) . ?
C9 H9A 0.9700 . ?
C9 H9B 0.9700 . ?
C10 C11 1.525(5) . ?
C10 H10A 0.9700 . ?
C10 H10B 0.9700 . ?
C11 C12 1.397(6) . ?
C11 H11A 0.9700 . ?
C11 H11B 0.9700 . ?
C12 H12A 0.9600 . ?
C12 H12B 0.9600 . ?
C12 H12C 0.9600 . ?
C13 C14 1.508(3) . ?
C13 H13A 0.9700 . ?
C13 H13B 0.9700 . ?
C14 C15 1.524(3) . ?
C14 H14A 0.9700 . ?
C14 H14B 0.9700 . ?
C15 C16 1.501(4) . ?
C15 H15A 0.9700 . ?
C15 H15B 0.9700 . ?
C16 H16A 0.9600 . ?
C16 H16B 0.9600 . ?
C16 H16C 0.9600 . ?
C17 C18 1.506(3) . ?
C17 H17A 0.9700 . ?
C17 H17B 0.9700 . ?
C18 C19 1.518(4) . ?
C18 H18A 0.9700 . ?
C18 H18B 0.9700 . ?
C19 C20 1.497(4) . ?
C19 H19A 0.9700 . ?
C19 H19B 0.9700 . ?
C20 H20A 0.9600 . ?
C20 H20B 0.9600 . ?
C20 H20C 0.9600 . ?
